data_4080050
loop_
_publ_author_name
'Scholl, Solveig A.'
'Wadepohl, Hubert'
'Gade, Lutz H.'

_publ_section_title
;
 Zirconium Hydrazinediido Complexes Derived from Cyclic Hydrazines and
 Their Role in the Catalytic Synthesis of 1,7-Annulated Indoles
;
_journal_issue 3
_journal_name_full Organometallics
_journal_page_first 937
_journal_paper_doi 10.1021/om301235d
_journal_volume 32
_journal_year 2013
_chemical_absolute_configuration unk
_chemical_formula_sum 'C18 H17 N'
_chemical_formula_weight 247.32
_space_group_crystal_system orthorhombic
_space_group_IT_number 19
_space_group_name_Hall 'P 2ac 2ab'
_space_group_name_H-M_alt 'P 21 21 21'
_symmetry_cell_setting orthorhombic
_symmetry_Int_Tables_number 19
_symmetry_space_group_name_Hall 'P 2ac 2ab'
_symmetry_space_group_name_H-M 'P 21 21 21'
_atom_sites_solution_hydrogens difmap
_atom_sites_solution_primary iterative
_atom_sites_solution_secondary difmap
_audit_block_code ga_ss44
_audit_creation_method SHELXL-2012
_audit_update_record 'Thu Sep 27 11:19:47 CEST 2012'
_cell_angle_alpha 90
_cell_angle_beta 90
_cell_angle_gamma 90
_cell_formula_units_Z 8
_cell_length_a 8.455(4)
_cell_length_b 14.579(6)
_cell_length_c 21.010(9)
_cell_measurement_reflns_used 7950
_cell_measurement_temperature 100(2)
_cell_measurement_theta_max 32.17
_cell_measurement_theta_min 2.60
_cell_volume 2590(2)
_computing_cell_refinement
;
SAINT 8.x (Bruker AXS, 1997-2011). Includes estimated systematic errors
 of the unit cell constants from Monte Carlo simulations.
;
_computing_data_collection 'SMART-5.631 (Bruker AXS, 2003)'
_computing_data_reduction 'SAINT 8.x (Bruker AXS, 1997-2011)'
_computing_publication_material 'encifer 1.4 (CCDC, 2011)'
_computing_structure_refinement 'SHELXL-2012 (Sheldrick, 2012)'
_computing_structure_solution 'SUPERFLIP (Palatinus, 2007-2009)'
_diffrn_ambient_environment 'perfluoro polyether oil'
_diffrn_ambient_temperature 100(2)
_diffrn_detector 'CCD plate'
_diffrn_detector_area_resol_mean 8.19
_diffrn_detector_type CCD-PXL-KAF2
_diffrn_measured_fraction_theta_full 1.000
_diffrn_measured_fraction_theta_max 0.974
_diffrn_measurement_device 'three-circle diffractometer'
_diffrn_measurement_device_type 'Bruker AXS Smart 1000'
_diffrn_measurement_method '\f- and \w-scans'
_diffrn_measurement_specimen_support 'polyimid foil'
_diffrn_radiation_monochromator graphite
_diffrn_radiation_probe x-ray
_diffrn_radiation_type MoK\a
_diffrn_radiation_wavelength 0.71073
_diffrn_reflns_av_R_equivalents 0.0297
_diffrn_reflns_Laue_measured_fraction_full 1.000
_diffrn_reflns_Laue_measured_fraction_max 0.974
_diffrn_reflns_limit_h_max 12
_diffrn_reflns_limit_h_min -12
_diffrn_reflns_limit_k_max 21
_diffrn_reflns_limit_k_min -21
_diffrn_reflns_limit_l_max 31
_diffrn_reflns_limit_l_min -31
_diffrn_reflns_number 65299
_diffrn_reflns_point_group_measured_fraction_full 1.000
_diffrn_reflns_point_group_measured_fraction_max 0.959
_diffrn_reflns_theta_full 25.242
_diffrn_reflns_theta_max 32.442
_diffrn_reflns_theta_min 1.700
_diffrn_source 'fine-focus sealed tube (Mo)'
_exptl_absorpt_coefficient_mu 0.073
_exptl_absorpt_correction_T_max 0.8623
_exptl_absorpt_correction_T_min 0.8106
_exptl_absorpt_correction_type multi-scan
_exptl_absorpt_process_details
;
multi-scan from symmetry-related measurements (Blessing 1995)
SADABS (Sheldrick & Bruker AXS, 2004-2008)
;
_exptl_crystal_colour colourless
_exptl_crystal_density_diffrn 1.269
_exptl_crystal_description needle
_exptl_crystal_F_000 1056
_exptl_crystal_size_max 0.500
_exptl_crystal_size_mid 0.400
_exptl_crystal_size_min 0.350
_refine_diff_density_max 0.505
_refine_diff_density_min -0.243
_refine_diff_density_rms 0.057
_refine_ls_abs_structure_details
;
 Flack x determined using 3617 quotients [(I+)-I(-)]/[(I+)+(I-)]
 (Parsons and Flack (2004), Acta Cryst. A60, s61).
;
_refine_ls_abs_structure_Flack -0.2(4)
_refine_ls_extinction_method none
_refine_ls_goodness_of_fit_ref 1.052
_refine_ls_hydrogen_treatment refxyz
_refine_ls_matrix_type full
_refine_ls_number_parameters 445
_refine_ls_number_reflns 8955
_refine_ls_number_restraints 0
_refine_ls_restrained_S_all 1.052
_refine_ls_R_factor_all 0.0418
_refine_ls_R_factor_gt 0.0387
_refine_ls_shift/su_max 0.000
_refine_ls_shift/su_mean 0.000
_refine_ls_structure_factor_coef Fsqd
_refine_ls_weighting_details
;
 w=1/[\s^2^(Fo^2^)+(0.0745P)^2^+0.2650P]
 where P=(Fo^2^+2Fc^2^)/3
;
_refine_ls_weighting_scheme calc
_refine_ls_wR_factor_gt 0.1009
_refine_ls_wR_factor_ref 0.1048
_reflns_Friedel_coverage 0.770
_reflns_Friedel_fraction_full 1.000
_reflns_Friedel_fraction_max 0.940
_reflns_number_gt 8493
_reflns_number_total 8955
_reflns_threshold_expression 'I > 2\s(I)'
_cod_data_source_file om301235d_si_002.cif
_cod_data_source_block Ind4
_cod_original_cell_volume 2589.7(18)
_cod_database_code 4080050
_audit_block_refno 1599
_audit_block_usercomment 276
_shelx_space_group_comment
;
The symmetry employed for this shelxl refinement is uniquely defined
by the following loop, which should always be used as a source of
symmetry information in preference to the above space-group names.
They are only intended as comments.
;
_shelx_estimated_absorpt_t_min 0.964
_shelx_estimated_absorpt_t_max 0.975
_diffrn_reflns_sigmai/neti 0.0188
_shelxl_version_number 2012-4

loop_
_symmetry_equiv_pos_as_xyz
'x, y, z'
'-x+1/2, -y, z+1/2'
'x+1/2, -y+1/2, -z'
'-x, y+1/2, -z+1/2'

loop_
_atom_site_label
_atom_site_type_symbol
_atom_site_fract_x
_atom_site_fract_y
_atom_site_fract_z
_atom_site_U_iso_or_equiv
_atom_site_adp_type
_atom_site_occupancy
_atom_site_site_symmetry_order
_atom_site_calc_flag
_atom_site_refinement_flags
N1 N 0.28397(12) 0.77839(8) 0.20469(5) 0.01180(18) Uani 1 1 d D
C1 C 0.13572(14) 0.78971(9) 0.17007(6) 0.0143(2) Uani 1 1 d D
H1A H 0.060(2) 0.8265(14) 0.1984(9) 0.017 Uiso 1 1 d D
H1B H 0.083(2) 0.7300(14) 0.1657(9) 0.017 Uiso 1 1 d D
C2 C 0.16906(16) 0.83251(9) 0.10487(7) 0.0167(2) Uani 1 1 d D
H2A H 0.198(3) 0.8949(14) 0.1122(10) 0.020 Uiso 1 1 d D
H2B H 0.068(3) 0.8341(15) 0.0806(9) 0.020 Uiso 1 1 d D
C3 C 0.29752(16) 0.78082(9) 0.06744(6) 0.0151(2) Uani 1 1 d D
H3A H 0.253(2) 0.7201(14) 0.0544(9) 0.018 Uiso 1 1 d D
H3B H 0.323(2) 0.8141(14) 0.0274(10) 0.018 Uiso 1 1 d D
C4 C 0.44382(14) 0.76918(8) 0.10726(6) 0.0122(2) Uani 1 1 d D
C5 C 0.59739(16) 0.75699(9) 0.08547(6) 0.0152(2) Uani 1 1 d D
H5 H 0.620(2) 0.7549(14) 0.0407(9) 0.018 Uiso 1 1 d D
C6 C 0.72370(15) 0.74326(9) 0.12847(6) 0.0149(2) Uani 1 1 d D
H6 H 0.831(2) 0.7364(14) 0.1123(10) 0.018 Uiso 1 1 d D
C7 C 0.70148(14) 0.74316(8) 0.19406(6) 0.0130(2) Uani 1 1 d D
H7 H 0.791(2) 0.7326(14) 0.2228(9) 0.016 Uiso 1 1 d D
C8 C 0.54722(14) 0.75727(8) 0.21774(6) 0.0110(2) Uani 1 1 d D
C9 C 0.42473(14) 0.76848(8) 0.17307(6) 0.0113(2) Uani 1 1 d D
C10 C 0.47302(14) 0.76008(8) 0.27964(6) 0.0118(2) Uani 1 1 d D
C11 C 0.31155(14) 0.77250(8) 0.26940(6) 0.0118(2) Uani 1 1 d D
C12 C 0.17757(15) 0.78221(9) 0.31497(6) 0.0158(2) Uani 1 1 d D
H12A H 0.121(3) 0.8393(15) 0.3082(10) 0.024 Uiso 1 1 d D
H12B H 0.209(3) 0.7815(16) 0.3593(10) 0.024 Uiso 1 1 d D
H12C H 0.098(3) 0.7299(15) 0.3107(10) 0.024 Uiso 1 1 d D
C13 C 0.55436(14) 0.75399(8) 0.34133(6) 0.0117(2) Uani 1 1 d D
C14 C 0.69312(15) 0.80438(9) 0.35241(6) 0.0144(2) Uani 1 1 d D
H14 H 0.733(2) 0.8418(14) 0.3187(9) 0.017 Uiso 1 1 d D
C15 C 0.76959(16) 0.80115(9) 0.41098(6) 0.0176(2) Uani 1 1 d D
H15 H 0.866(3) 0.8383(15) 0.4164(10) 0.021 Uiso 1 1 d D
C16 C 0.70979(18) 0.74675(10) 0.45987(6) 0.0190(3) Uani 1 1 d D
H16 H 0.760(3) 0.7481(16) 0.5008(11) 0.023 Uiso 1 1 d D
C17 C 0.57403(17) 0.69507(10) 0.44924(6) 0.0180(2) Uani 1 1 d D
H17 H 0.534(2) 0.6570(14) 0.4835(10) 0.022 Uiso 1 1 d D
C18 C 0.49732(15) 0.69845(9) 0.39067(6) 0.0151(2) Uani 1 1 d D
H18 H 0.407(3) 0.6606(14) 0.3854(10) 0.018 Uiso 1 1 d D
N51 N 0.78460(12) 0.48918(7) 0.67527(5) 0.01156(18) Uani 1 1 d D
C51 C 0.93598(14) 0.49481(9) 0.64251(6) 0.0134(2) Uani 1 1 d D
H51A H 0.979(2) 0.4321(14) 0.6396(9) 0.016 Uiso 1 1 d D
H51B H 1.008(2) 0.5321(13) 0.6680(9) 0.016 Uiso 1 1 d D
C52 C 0.90952(15) 0.53726(9) 0.57663(6) 0.0151(2) Uani 1 1 d D
H52A H 1.007(2) 0.5395(13) 0.5548(9) 0.018 Uiso 1 1 d D
H52B H 0.880(3) 0.6028(14) 0.5814(10) 0.018 Uiso 1 1 d D
C53 C 0.78336(16) 0.48594(10) 0.53805(6) 0.0160(2) Uani 1 1 d D
H53A H 0.759(2) 0.5177(15) 0.4970(10) 0.019 Uiso 1 1 d D
H53B H 0.826(3) 0.4238(14) 0.5296(10) 0.019 Uiso 1 1 d D
C54 C 0.63266(15) 0.47721(8) 0.57600(6) 0.0130(2) Uani 1 1 d D
C55 C 0.48078(16) 0.46469(9) 0.55228(6) 0.0158(2) Uani 1 1 d D
H55 H 0.459(2) 0.4595(14) 0.5063(10) 0.019 Uiso 1 1 d D
C56 C 0.35056(16) 0.45496(9) 0.59425(7) 0.0165(2) Uani 1 1 d D
H56 H 0.242(2) 0.4459(14) 0.5767(10) 0.020 Uiso 1 1 d D
C57 C 0.36795(14) 0.45777(9) 0.66003(6) 0.0145(2) Uani 1 1 d D
H57 H 0.277(2) 0.4503(14) 0.6860(9) 0.017 Uiso 1 1 d D
C58 C 0.52043(14) 0.47072(8) 0.68552(6) 0.0119(2) Uani 1 1 d D
C59 C 0.64630(14) 0.47984(8) 0.64203(6) 0.0117(2) Uani 1 1 d D
C60 C 0.59056(14) 0.47329(8) 0.74816(6) 0.0116(2) Uani 1 1 d D
C61 C 0.75325(14) 0.48385(8) 0.73957(6) 0.0114(2) Uani 1 1 d D
C62 C 0.88607(15) 0.49123(9) 0.78585(6) 0.0134(2) Uani 1 1 d D
H62A H 0.957(3) 0.4376(14) 0.7814(10) 0.020 Uiso 1 1 d D
H62B H 0.850(2) 0.4915(15) 0.8297(10) 0.020 Uiso 1 1 d D
H62C H 0.950(3) 0.5491(14) 0.7792(10) 0.020 Uiso 1 1 d D
C63 C 0.50436(14) 0.46760(8) 0.80888(6) 0.0120(2) Uani 1 1 d D
C64 C 0.36167(15) 0.51540(9) 0.81691(6) 0.0145(2) Uani 1 1 d D
H64 H 0.318(2) 0.5543(14) 0.7816(9) 0.017 Uiso 1 1 d D
C65 C 0.27830(15) 0.51126(9) 0.87395(7) 0.0170(2) Uani 1 1 d D
H65 H 0.179(3) 0.5455(14) 0.8786(10) 0.020 Uiso 1 1 d D
C66 C 0.33517(16) 0.45815(10) 0.92410(6) 0.0175(2) Uani 1 1 d D
H66 H 0.277(3) 0.4552(14) 0.9626(10) 0.021 Uiso 1 1 d D
C67 C 0.47531(16) 0.40933(9) 0.91659(6) 0.0157(2) Uani 1 1 d D
H67 H 0.512(3) 0.3689(13) 0.9503(10) 0.019 Uiso 1 1 d D
C68 C 0.55936(15) 0.41393(8) 0.85970(6) 0.0135(2) Uani 1 1 d D
H68 H 0.654(2) 0.3784(13) 0.8560(9) 0.016 Uiso 1 1 d D

loop_
_atom_site_aniso_label
_atom_site_aniso_U_11
_atom_site_aniso_U_22
_atom_site_aniso_U_33
_atom_site_aniso_U_23
_atom_site_aniso_U_13
_atom_site_aniso_U_12
N1 0.0097(4) 0.0140(4) 0.0117(4) 0.0002(4) -0.0002(3) 0.0011(4)
C1 0.0099(4) 0.0156(5) 0.0175(5) 0.0010(4) -0.0031(4) 0.0008(4)
C2 0.0155(5) 0.0159(5) 0.0186(6) 0.0022(4) -0.0040(4) 0.0022(4)
C3 0.0175(5) 0.0150(5) 0.0129(5) 0.0004(4) -0.0038(4) -0.0001(4)
C4 0.0141(5) 0.0114(5) 0.0109(5) 0.0001(4) -0.0008(4) 0.0003(4)
C5 0.0172(5) 0.0163(5) 0.0122(5) -0.0004(4) 0.0024(4) 0.0004(4)
C6 0.0131(5) 0.0159(5) 0.0157(5) -0.0007(4) 0.0033(4) 0.0012(4)
C7 0.0109(4) 0.0128(5) 0.0152(5) 0.0002(4) 0.0006(4) 0.0008(4)
C8 0.0118(4) 0.0108(5) 0.0104(4) -0.0003(4) -0.0004(4) 0.0005(4)
C9 0.0108(5) 0.0118(5) 0.0114(5) 0.0005(4) 0.0001(4) 0.0011(4)
C10 0.0124(5) 0.0117(5) 0.0112(5) 0.0008(4) -0.0003(4) -0.0001(4)
C11 0.0125(5) 0.0115(5) 0.0114(5) 0.0003(4) 0.0011(4) 0.0001(4)
C12 0.0141(5) 0.0168(5) 0.0165(5) -0.0006(4) 0.0049(4) -0.0003(4)
C13 0.0141(5) 0.0111(5) 0.0099(4) -0.0001(4) 0.0002(4) 0.0020(4)
C14 0.0161(5) 0.0124(5) 0.0146(5) 0.0007(4) -0.0021(4) 0.0002(4)
C15 0.0190(5) 0.0166(5) 0.0172(6) -0.0030(4) -0.0053(5) 0.0027(5)
C16 0.0229(6) 0.0211(6) 0.0130(5) -0.0018(4) -0.0027(5) 0.0064(5)
C17 0.0228(6) 0.0200(6) 0.0111(5) 0.0020(4) 0.0021(4) 0.0046(5)
C18 0.0178(5) 0.0142(5) 0.0134(5) 0.0015(4) 0.0018(4) 0.0011(4)
N51 0.0096(4) 0.0137(4) 0.0114(4) 0.0002(3) -0.0007(3) -0.0002(3)
C51 0.0105(4) 0.0159(5) 0.0139(5) 0.0005(4) 0.0007(4) -0.0003(4)
C52 0.0153(5) 0.0167(5) 0.0133(5) 0.0012(4) 0.0008(4) -0.0008(4)
C53 0.0168(5) 0.0186(6) 0.0125(5) -0.0011(4) 0.0002(4) 0.0001(5)
C54 0.0145(5) 0.0122(5) 0.0122(5) -0.0009(4) -0.0019(4) 0.0008(4)
C55 0.0170(5) 0.0149(5) 0.0155(5) -0.0012(4) -0.0056(4) 0.0010(4)
C56 0.0134(5) 0.0151(5) 0.0209(6) -0.0002(4) -0.0063(4) 0.0006(4)
C57 0.0107(5) 0.0138(5) 0.0190(6) 0.0008(4) -0.0024(4) -0.0003(4)
C58 0.0115(5) 0.0109(5) 0.0134(5) 0.0003(4) -0.0013(4) 0.0000(4)
C59 0.0113(4) 0.0109(5) 0.0129(5) -0.0003(4) -0.0018(4) 0.0003(4)
C60 0.0117(5) 0.0110(5) 0.0120(5) 0.0006(4) 0.0002(4) 0.0001(4)
C61 0.0116(4) 0.0107(5) 0.0119(5) -0.0001(4) -0.0008(4) 0.0006(4)
C62 0.0129(5) 0.0151(5) 0.0122(5) 0.0000(4) -0.0033(4) 0.0001(4)
C63 0.0122(5) 0.0103(5) 0.0135(5) -0.0004(4) 0.0014(4) -0.0009(4)
C64 0.0125(5) 0.0137(5) 0.0174(5) 0.0007(4) 0.0005(4) 0.0014(4)
C65 0.0132(5) 0.0177(5) 0.0202(6) -0.0020(5) 0.0028(4) 0.0003(4)
C66 0.0166(5) 0.0207(6) 0.0150(5) -0.0030(5) 0.0032(4) -0.0022(5)
C67 0.0175(5) 0.0167(5) 0.0129(5) -0.0004(4) -0.0006(4) -0.0019(5)
C68 0.0144(5) 0.0118(5) 0.0142(5) -0.0009(4) -0.0001(4) -0.0002(4)

loop_
_atom_type_symbol
_atom_type_description
_atom_type_scat_dispersion_real
_atom_type_scat_dispersion_imag
_atom_type_scat_source
C C 0.0033 0.0016 'International Tables Vol C Tables 4.2.6.8 and 6.1.1.4'
H H 0.0000 0.0000 'International Tables Vol C Tables 4.2.6.8 and 6.1.1.4'
N N 0.0061 0.0033 'International Tables Vol C Tables 4.2.6.8 and 6.1.1.4'

loop_
_geom_angle_atom_site_label_1
_geom_angle_atom_site_label_2
_geom_angle_atom_site_label_3
_geom_angle
C9 N1 C11 108.89(10)
C9 N1 C1 121.08(10)
C11 N1 C1 129.99(11)
N1 C1 C2 109.51(10)
N1 C1 H1A 107.9(11)
C2 C1 H1A 114.9(11)
N1 C1 H1B 109.7(12)
C2 C1 H1B 111.1(11)
H1A C1 H1B 103.5(16)
C1 C2 C3 112.81(11)
C1 C2 H2A 107.0(13)
C3 C2 H2A 111.4(14)
C1 C2 H2B 108.1(12)
C3 C2 H2B 110.8(12)
H2A C2 H2B 106.4(18)
C4 C3 C2 110.60(11)
C4 C3 H3A 111.2(12)
C2 C3 H3A 108.0(12)
C4 C3 H3B 110.6(12)
C2 C3 H3B 110.1(12)
H3A C3 H3B 106.3(16)
C5 C4 C9 115.79(11)
C5 C4 C3 126.92(11)
C9 C4 C3 117.28(11)
C4 C5 C6 120.94(12)
C4 C5 H5 121.1(13)
C6 C5 H5 117.9(13)
C7 C6 C5 122.11(12)
C7 C6 H6 118.2(12)
C5 C6 H6 119.7(12)
C6 C7 C8 118.30(11)
C6 C7 H7 120.4(11)
C8 C7 H7 121.3(11)
C9 C8 C7 117.51(11)
C9 C8 C10 106.12(11)
C7 C8 C10 136.31(11)
N1 C9 C4 125.55(11)
N1 C9 C8 109.14(11)
C4 C9 C8 125.31(11)
C11 C10 C8 106.86(10)
C11 C10 C13 127.03(11)
C8 C10 C13 126.08(11)
N1 C11 C10 108.98(10)
N1 C11 C12 119.86(11)
C10 C11 C12 131.13(11)
C11 C12 H12A 111.1(13)
C11 C12 H12B 114.2(14)
H12A C12 H12B 106.5(18)
C11 C12 H12C 111.8(12)
H12A C12 H12C 108.0(17)
H12B C12 H12C 104.8(18)
C18 C13 C14 117.86(11)
C18 C13 C10 121.76(11)
C14 C13 C10 120.38(11)
C15 C14 C13 121.17(12)
C15 C14 H14 120.7(12)
C13 C14 H14 118.1(12)
C14 C15 C16 120.20(13)
C14 C15 H15 117.9(12)
C16 C15 H15 121.9(12)
C17 C16 C15 119.31(12)
C17 C16 H16 121.4(14)
C15 C16 H16 119.2(14)
C16 C17 C18 120.49(12)
C16 C17 H17 118.5(13)
C18 C17 H17 121.0(13)
C17 C18 C13 120.95(12)
C17 C18 H18 117.2(13)
C13 C18 H18 121.8(13)
C59 N51 C61 109.27(10)
C59 N51 C51 121.04(10)
C61 N51 C51 129.45(10)
N51 C51 C52 108.75(10)
N51 C51 H51A 107.5(12)
C52 C51 H51A 111.9(11)
N51 C51 H51B 108.8(11)
C52 C51 H51B 111.2(11)
H51A C51 H51B 108.6(16)
C51 C52 C53 112.43(11)
C51 C52 H52A 109.1(12)
C53 C52 H52A 111.5(12)
C51 C52 H52B 109.5(12)
C53 C52 H52B 110.5(12)
H52A C52 H52B 103.5(17)
C54 C53 C52 110.44(11)
C54 C53 H53A 108.5(12)
C52 C53 H53A 112.0(12)
C54 C53 H53B 108.9(12)
C52 C53 H53B 106.8(12)
H53A C53 H53B 110.2(17)
C55 C54 C59 115.94(12)
C55 C54 C53 127.03(11)
C59 C54 C53 117.02(11)
C54 C55 C56 120.52(12)
C54 C55 H55 122.4(12)
C56 C55 H55 117.0(12)
C57 C56 C55 122.22(12)
C57 C56 H56 117.9(12)
C55 C56 H56 119.9(12)
C56 C57 C58 118.59(12)
C56 C57 H57 118.7(12)
C58 C57 H57 122.7(12)
C57 C58 C59 117.21(11)
C57 C58 C60 136.53(11)
C59 C58 C60 106.18(11)
N51 C59 C54 125.58(11)
N51 C59 C58 108.88(11)
C54 C59 C58 125.52(11)
C61 C60 C58 106.83(11)
C61 C60 C63 127.33(11)
C58 C60 C63 125.83(11)
N51 C61 C60 108.81(10)
N51 C61 C62 119.38(10)
C60 C61 C62 131.79(11)
C61 C62 H62A 109.9(12)
C61 C62 H62B 112.5(12)
H62A C62 H62B 106.5(17)
C61 C62 H62C 111.8(12)
H62A C62 H62C 108.8(16)
H62B C62 H62C 107.1(17)
C68 C63 C64 118.06(11)
C68 C63 C60 121.80(11)
C64 C63 C60 120.13(11)
C65 C64 C63 121.16(12)
C65 C64 H64 118.3(12)
C63 C64 H64 120.5(12)
C64 C65 C66 120.04(12)
C64 C65 H65 119.9(12)
C66 C65 H65 120.1(12)
C67 C66 C65 119.51(12)
C67 C66 H66 121.1(13)
C65 C66 H66 119.4(13)
C66 C67 C68 120.49(12)
C66 C67 H67 119.9(13)
C68 C67 H67 119.5(13)
C67 C68 C63 120.73(12)
C67 C68 H68 118.1(12)
C63 C68 H68 121.1(12)

loop_
_geom_bond_atom_site_label_1
_geom_bond_atom_site_label_2
_geom_bond_distance
N1 C9 1.3707(16)
N1 C11 1.3820(16)
N1 C1 1.4585(16)
C1 C2 1.5315(19)
C1 H1A 1.03(2)
C1 H1B 0.98(2)
C2 C3 1.538(2)
C2 H2A 0.96(2)
C2 H2B 0.99(2)
C3 C4 1.5029(18)
C3 H3A 1.00(2)
C3 H3B 0.99(2)
C4 C5 1.3881(18)
C4 C9 1.3920(17)
C5 C6 1.4131(19)
C5 H5 0.96(2)
C6 C7 1.3907(18)
C6 H6 0.97(2)
C7 C8 1.4110(17)
C7 H7 0.98(2)
C8 C9 1.4072(16)
C8 C10 1.4445(16)
C10 C11 1.3938(17)
C10 C13 1.4698(17)
C11 C12 1.4900(17)
C12 H12A 0.97(2)
C12 H12B 0.97(2)
C12 H12C 1.02(2)
C13 C18 1.4010(17)
C13 C14 1.4037(18)
C14 C15 1.3909(18)
C14 H14 0.96(2)
C15 C16 1.393(2)
C15 H15 0.99(2)
C16 C17 1.391(2)
C16 H16 0.96(2)
C17 C18 1.3918(19)
C17 H17 0.97(2)
C18 H18 0.95(2)
N51 C59 1.3688(15)
N51 C61 1.3789(16)
N51 C51 1.4554(16)
C51 C52 1.5327(18)
C51 H51A 0.98(2)
C51 H51B 0.98(2)
C52 C53 1.5345(19)
C52 H52A 0.94(2)
C52 H52B 0.99(2)
C53 C54 1.5083(18)
C53 H53A 1.00(2)
C53 H53B 0.99(2)
C54 C55 1.3894(18)
C54 C59 1.3926(17)
C55 C56 1.418(2)
C55 H55 0.99(2)
C56 C57 1.3906(19)
C56 H56 1.00(2)
C57 C58 1.4087(17)
C57 H57 0.95(2)
C58 C59 1.4090(17)
C58 C60 1.4440(17)
C60 C61 1.3958(17)
C60 C63 1.4715(17)
C61 C62 1.4893(17)
C62 H62A 0.99(2)
C62 H62B 0.97(2)
C62 H62C 1.01(2)
C63 C68 1.4030(18)
C63 C64 1.4033(17)
C64 C65 1.3916(18)
C64 H64 1.00(2)
C65 C66 1.393(2)
C65 H65 0.98(2)
C66 C67 1.3911(19)
C66 H66 0.95(2)
C67 C68 1.3922(19)
C67 H67 0.97(2)
C68 H68 0.95(2)

loop_
_geom_torsion_atom_site_label_1
_geom_torsion_atom_site_label_2
_geom_torsion_atom_site_label_3
_geom_torsion_atom_site_label_4
_geom_torsion
C9 N1 C1 C2 -26.42(16)
C11 N1 C1 C2 155.96(12)
N1 C1 C2 C3 51.86(14)
C1 C2 C3 C4 -52.21(14)
C2 C3 C4 C5 -155.40(13)
C2 C3 C4 C9 26.08(16)
C9 C4 C5 C6 1.07(19)
C3 C4 C5 C6 -177.48(12)
C4 C5 C6 C7 -1.4(2)
C5 C6 C7 C8 0.03(19)
C6 C7 C8 C9 1.44(17)
C6 C7 C8 C10 178.15(13)
C11 N1 C9 C4 179.00(12)
C1 N1 C9 C4 0.93(19)
C11 N1 C9 C8 -0.90(14)
C1 N1 C9 C8 -178.97(11)
C5 C4 C9 N1 -179.37(12)
C3 C4 C9 N1 -0.68(19)
C5 C4 C9 C8 0.51(19)
C3 C4 C9 C8 179.20(11)
C7 C8 C9 N1 178.11(11)
C10 C8 C9 N1 0.48(14)
C7 C8 C9 C4 -1.79(19)
C10 C8 C9 C4 -179.42(11)
C9 C8 C10 C11 0.11(13)
C7 C8 C10 C11 -176.85(14)
C9 C8 C10 C13 -178.07(11)
C7 C8 C10 C13 5.0(2)
C9 N1 C11 C10 0.98(14)
C1 N1 C11 C10 178.82(12)
C9 N1 C11 C12 179.27(11)
C1 N1 C11 C12 -2.89(19)
C8 C10 C11 N1 -0.66(13)
C13 C10 C11 N1 177.50(11)
C8 C10 C11 C12 -178.70(12)
C13 C10 C11 C12 -0.5(2)
C11 C10 C13 C18 46.78(18)
C8 C10 C13 C18 -135.40(13)
C11 C10 C13 C14 -133.23(14)
C8 C10 C13 C14 44.59(18)
C18 C13 C14 C15 -1.55(19)
C10 C13 C14 C15 178.46(11)
C13 C14 C15 C16 0.5(2)
C14 C15 C16 C17 0.7(2)
C15 C16 C17 C18 -0.8(2)
C16 C17 C18 C13 -0.2(2)
C14 C13 C18 C17 1.41(19)
C10 C13 C18 C17 -178.60(12)
C59 N51 C51 C52 28.79(15)
C61 N51 C51 C52 -157.45(12)
N51 C51 C52 C53 -54.22(14)
C51 C52 C53 C54 52.99(15)
C52 C53 C54 C55 156.42(13)
C52 C53 C54 C59 -25.12(16)
C59 C54 C55 C56 -0.32(18)
C53 C54 C55 C56 178.15(12)
C54 C55 C56 C57 0.3(2)
C55 C56 C57 C58 -0.02(19)
C56 C57 C58 C59 -0.12(18)
C56 C57 C58 C60 -176.28(13)
C61 N51 C59 C54 -176.70(12)
C51 N51 C59 C54 -1.80(19)
C61 N51 C59 C58 1.66(14)
C51 N51 C59 C58 176.56(11)
C55 C54 C59 N51 178.27(12)
C53 C54 C59 N51 -0.36(19)
C55 C54 C59 C58 0.18(19)
C53 C54 C59 C58 -178.45(11)
C57 C58 C59 N51 -178.31(11)
C60 C58 C59 N51 -1.06(13)
C57 C58 C59 C54 0.04(18)
C60 C58 C59 C54 177.29(11)
C57 C58 C60 C61 176.53(14)
C59 C58 C60 C61 0.09(13)
C57 C58 C60 C63 -4.6(2)
C59 C58 C60 C63 178.98(11)
C59 N51 C61 C60 -1.60(14)
C51 N51 C61 C60 -175.93(12)
C59 N51 C61 C62 179.40(11)
C51 N51 C61 C62 5.06(19)
C58 C60 C61 N51 0.90(14)
C63 C60 C61 N51 -177.97(11)
C58 C60 C61 C62 179.74(12)
C63 C60 C61 C62 0.9(2)
C61 C60 C63 C68 -44.00(19)
C58 C60 C63 C68 137.34(13)
C61 C60 C63 C64 137.06(14)
C58 C60 C63 C64 -41.60(18)
C68 C63 C64 C65 1.19(18)
C60 C63 C64 C65 -179.83(12)
C63 C64 C65 C66 -0.8(2)
C64 C65 C66 C67 -0.1(2)
C65 C66 C67 C68 0.6(2)
C66 C67 C68 C63 -0.14(19)
C64 C63 C68 C67 -0.74(18)
C60 C63 C68 C67 -179.71(12)
